data_4123036
loop_
_publ_author_name
'Karmel, Isabell S. R.'
'Fridman, Natalia'
'Tamm, Matthias'
'Eisen, Moris S.'

_publ_section_title
;
 Mono(imidazolin-2-iminato) Actinide Complexes: Synthesis and Application
 in the Catalytic Dimerization of Aldehydes
;
_journal_issue 49
_journal_name_full 'Journal of the American Chemical Society'
_journal_page_first 17180
_journal_page_last 17192
_journal_paper_doi 10.1021/ja5091436
_journal_volume 136
_journal_year 2014
_chemical_formula_moiety 'C45 H90 N6 Si6 U, 3(C7)'
_chemical_formula_sum 'C66 H90 N6 Si6 U'
_chemical_formula_weight 1374.01
_chemical_name_common moris372
_chemical_name_systematic ?
_space_group_IT_number 2
_symmetry_cell_setting triclinic
_symmetry_space_group_name_Hall '-P 1'
_symmetry_space_group_name_H-M 'P -1'
_atom_sites_solution_hydrogens geom
_atom_sites_solution_primary direct
_atom_sites_solution_secondary difmap
_audit_creation_method SHELXL-97
_cell_angle_alpha 95.5880(18)
_cell_angle_beta 92.6530(15)
_cell_angle_gamma 102.1780(8)
_cell_formula_units_Z 2
_cell_length_a 12.0440(2)
_cell_length_b 14.0560(3)
_cell_length_c 23.1880(4)
_cell_measurement_reflns_used 11075
_cell_measurement_temperature 200(2)
_cell_measurement_theta_max 23.56
_cell_measurement_theta_min 0.88
_cell_volume 3809.92(12)
_computing_cell_refinement 'DENZO HKL2000 (Otwinowski & Minor 1997)'
_computing_data_collection 'Collect (Nonius, 2006)'
_computing_data_reduction 'DENZO HKL2000 (Otwinowski & Minor 1997)'
_computing_molecular_graphics 'Mercury 3.1'
_computing_structure_refinement 'SHELXL-97 (Sheldrick, 1997)'
_computing_structure_solution 'SHELXS-97 (Sheldrick, 1990)'
_diffrn_ambient_temperature 200(2)
_diffrn_detector_area_resol_mean 95
_diffrn_measured_fraction_theta_full 0.997
_diffrn_measured_fraction_theta_max 0.997
_diffrn_measurement_device_type 'Nonius KappaCCD'
_diffrn_measurement_method 'phi- and omega-scans'
_diffrn_radiation_monochromator graphite
_diffrn_radiation_source 'fine-focus sealed tube'
_diffrn_radiation_type MoK\a
_diffrn_radiation_wavelength 0.71073
_diffrn_reflns_av_R_equivalents 0.0315
_diffrn_reflns_av_sigmaI/netI 0.0678
_diffrn_reflns_limit_h_max 13
_diffrn_reflns_limit_h_min 0
_diffrn_reflns_limit_k_max 15
_diffrn_reflns_limit_k_min -15
_diffrn_reflns_limit_l_max 25
_diffrn_reflns_limit_l_min -26
_diffrn_reflns_number 11339
_diffrn_reflns_theta_full 24.56
_diffrn_reflns_theta_max 24.56
_diffrn_reflns_theta_min 0.88
_diffrn_standards_decay_% none
_diffrn_standards_interval_count none
_diffrn_standards_interval_time none
_diffrn_standards_number none
_exptl_absorpt_coefficient_mu 2.262
_exptl_absorpt_correction_T_max 0.6128
_exptl_absorpt_correction_T_min 0.4501
_exptl_absorpt_correction_type multi-scan
_exptl_absorpt_process_details
;
 HKL Denzo and Scalepack (Otwinowski & Minor 1997)
;
_exptl_crystal_colour 'dark orange'
_exptl_crystal_density_diffrn 1.198
_exptl_crystal_density_method 'not measured'
_exptl_crystal_description block
_exptl_crystal_F_000 1408
_exptl_crystal_size_max 0.42
_exptl_crystal_size_mid 0.33
_exptl_crystal_size_min 0.24
_refine_diff_density_max 1.066
_refine_diff_density_min -0.873
_refine_diff_density_rms 0.112
_refine_ls_extinction_method none
_refine_ls_goodness_of_fit_ref 1.073
_refine_ls_hydrogen_treatment mixed
_refine_ls_matrix_type full
_refine_ls_number_parameters 563
_refine_ls_number_reflns 11339
_refine_ls_number_restraints 0
_refine_ls_restrained_S_all 1.073
_refine_ls_R_factor_all 0.0799
_refine_ls_R_factor_gt 0.0545
_refine_ls_shift/su_max 0.000
_refine_ls_shift/su_mean 0.001
_refine_ls_structure_factor_coef Fsqd
_refine_ls_weighting_details 'calc w=1/[\s^2^(Fo^2^)+(0.0921P)^2^+0.0000P] where P=(Fo^2^+2Fc^2^)/3'
_refine_ls_weighting_scheme calc
_refine_ls_wR_factor_gt 0.1384
_refine_ls_wR_factor_ref 0.1526
_reflns_number_gt 8815
_reflns_number_total 11339
_reflns_threshold_expression >2sigma(I)
_cod_data_source_file ja5091436_si_002.cif
_cod_data_source_block moris372
_cod_depositor_comments
;
 Marking attached hydrogen atoms.

 Antanas Vaitkus,
 2016-12-23
;
_cod_original_cell_volume 3809.91(12)
_cod_database_code 4123036

loop_
_symmetry_equiv_pos_as_xyz
'x, y, z'
'-x, -y, -z'

loop_
_atom_site_label
_atom_site_type_symbol
_atom_site_fract_x
_atom_site_fract_y
_atom_site_fract_z
_atom_site_U_iso_or_equiv
_atom_site_adp_type
_atom_site_occupancy
_atom_site_symmetry_multiplicity
_atom_site_calc_flag
_atom_site_refinement_flags
_atom_site_attached_hydrogens
U1 U 0.24947(2) 0.45681(2) 0.253502(12) 0.04406(13) Uani 1 1 d . 0
Si1 Si 0.1509(2) 0.4745(2) 0.38857(10) 0.0660(7) Uani 1 1 d . 0
Si2 Si -0.0418(2) 0.4554(2) 0.30266(12) 0.0738(8) Uani 1 1 d . 0
Si3 Si 0.4647(2) 0.32247(19) 0.28626(12) 0.0653(7) Uani 1 1 d . 0
Si4 Si 0.2255(3) 0.21245(19) 0.28138(15) 0.0800(8) Uani 1 1 d . 0
Si5 Si 0.1257(2) 0.5146(2) 0.12959(11) 0.0687(7) Uani 1 1 d . 0
Si6 Si 0.1888(3) 0.3226(2) 0.10876(12) 0.0807(8) Uani 1 1 d . 0
N1 N 0.1028(5) 0.4634(5) 0.3159(3) 0.0537(16) Uani 1 1 d . 0
N2 N 0.3224(6) 0.3211(5) 0.2741(3) 0.0547(17) Uani 1 1 d . 0
N3 N 0.1802(6) 0.4216(5) 0.1574(3) 0.0552(17) Uani 1 1 d . 0
N4 N 0.3758(6) 0.5894(4) 0.2559(2) 0.0477(15) Uani 1 1 d . 0
N5 N 0.5219(6) 0.7147(5) 0.3122(2) 0.0528(17) Uani 1 1 d . 0
N6 N 0.5340(5) 0.7033(5) 0.2184(2) 0.0492(16) Uani 1 1 d . 0
C1 C 0.1118(10) 0.5771(10) 0.4346(5) 0.107(4) Uani 1 1 d . 0
H1A H 0.1417 0.5782 0.4747 0.160 Uiso 1 1 calc R 0
H1B H 0.0288 0.5678 0.4333 0.160 Uiso 1 1 calc R 0
H1C H 0.1445 0.6393 0.4199 0.160 Uiso 1 1 calc R 0
C2 C 0.0979(10) 0.3632(9) 0.4271(5) 0.102(4) Uani 1 1 d . 0
H2A H 0.1287 0.3756 0.4676 0.154 Uiso 1 1 calc R 0
H2B H 0.1228 0.3069 0.4078 0.154 Uiso 1 1 calc R 0
H2C H 0.0145 0.3493 0.4258 0.154 Uiso 1 1 calc R 0
C3 C 0.3107(7) 0.4934(8) 0.3919(4) 0.071(3) Uani 1 1 d . 0
H3A H 0.3402 0.4996 0.4325 0.107 Uiso 1 1 calc R 0
H3B H 0.3429 0.5531 0.3746 0.107 Uiso 1 1 calc R 0
H3C H 0.3320 0.4372 0.3704 0.107 Uiso 1 1 calc R 0
C4 C -0.0844(9) 0.5781(9) 0.3075(5) 0.096(3) Uani 1 1 d . 0
H4A H -0.1670 0.5678 0.2997 0.144 Uiso 1 1 calc R 0
H4B H -0.0456 0.6175 0.2788 0.144 Uiso 1 1 calc R 0
H4C H -0.0627 0.6124 0.3466 0.144 Uiso 1 1 calc R 0
C5 C -0.0958(9) 0.3913(9) 0.2290(5) 0.093(3) Uani 1 1 d . 0
H5A H -0.1776 0.3884 0.2232 0.139 Uiso 1 1 calc R 0
H5B H -0.0823 0.3247 0.2259 0.139 Uiso 1 1 calc R 0
H5C H -0.0557 0.4272 0.1992 0.139 Uiso 1 1 calc R 0
C6 C -0.1321(9) 0.3857(10) 0.3540(6) 0.108(4) Uani 1 1 d . 0
H6A H -0.1085 0.4155 0.3939 0.163 Uiso 1 1 calc R 0
H6B H -0.1232 0.3177 0.3501 0.163 Uiso 1 1 calc R 0
H6C H -0.2120 0.3871 0.3452 0.163 Uiso 1 1 calc R 0
C7 C 0.5009(10) 0.2886(9) 0.3601(5) 0.110(4) Uani 1 1 d . 0
H7A H 0.5826 0.2904 0.3646 0.165 Uiso 1 1 calc R 0
H7B H 0.4579 0.2225 0.3643 0.165 Uiso 1 1 calc R 0
H7C H 0.4810 0.3353 0.3900 0.165 Uiso 1 1 calc R 0
C8 C 0.5240(11) 0.2373(11) 0.2354(7) 0.138(6) Uani 1 1 d . 0
H8A H 0.6050 0.2436 0.2463 0.208 Uiso 1 1 calc R 0
H8B H 0.5150 0.2540 0.1956 0.208 Uiso 1 1 calc R 0
H8C H 0.4831 0.1698 0.2376 0.208 Uiso 1 1 calc R 0
C9 C 0.5492(8) 0.4437(7) 0.2804(5) 0.081(3) Uani 1 1 d . 0
H9A H 0.6301 0.4438 0.2876 0.121 Uiso 1 1 calc R 0
H9B H 0.5273 0.4910 0.3092 0.121 Uiso 1 1 calc R 0
H9C H 0.5359 0.4618 0.2414 0.121 Uiso 1 1 calc R 0
C10 C 0.0809(9) 0.2304(8) 0.2682(6) 0.099(4) Uani 1 1 d . 0
H10A H 0.0260 0.1695 0.2723 0.148 Uiso 1 1 calc R 0
H10B H 0.0714 0.2485 0.2288 0.148 Uiso 1 1 calc R 0
H10C H 0.0677 0.2827 0.2965 0.148 Uiso 1 1 calc R 0
C11 C 0.2331(11) 0.1678(10) 0.3545(7) 0.134(6) Uani 1 1 d . 0
H11A H 0.1763 0.1066 0.3548 0.201 Uiso 1 1 calc R 0
H11B H 0.2178 0.2172 0.3841 0.201 Uiso 1 1 calc R 0
H11C H 0.3093 0.1560 0.3630 0.201 Uiso 1 1 calc R 0
C12 C 0.2406(11) 0.1057(7) 0.2313(7) 0.126(5) Uani 1 1 d . 0
H12A H 0.1833 0.0481 0.2384 0.189 Uiso 1 1 calc R 0
H12B H 0.3169 0.0930 0.2378 0.189 Uiso 1 1 calc R 0
H12C H 0.2295 0.1196 0.1910 0.189 Uiso 1 1 calc R 0
C13 C -0.0231(9) 0.4716(9) 0.0919(4) 0.094(4) Uani 1 1 d . 0
H13A H -0.0480 0.5274 0.0774 0.142 Uiso 1 1 calc R 0
H13B H -0.0761 0.4432 0.1196 0.142 Uiso 1 1 calc R 0
H13C H -0.0216 0.4220 0.0593 0.142 Uiso 1 1 calc R 0
C14 C 0.2176(10) 0.5806(8) 0.0759(4) 0.096(4) Uani 1 1 d . 0
H14A H 0.1819 0.6313 0.0618 0.144 Uiso 1 1 calc R 0
H14B H 0.2259 0.5337 0.0430 0.144 Uiso 1 1 calc R 0
H14C H 0.2929 0.6110 0.0948 0.144 Uiso 1 1 calc R 0
C15 C 0.1186(10) 0.6085(7) 0.1920(4) 0.084(3) Uani 1 1 d . 0
H15A H 0.0879 0.6617 0.1777 0.126 Uiso 1 1 calc R 0
H15B H 0.1952 0.6349 0.2105 0.126 Uiso 1 1 calc R 0
H15C H 0.0690 0.5778 0.2205 0.126 Uiso 1 1 calc R 0
C16 C 0.3267(12) 0.2856(11) 0.1192(6) 0.130(5) Uani 1 1 d . 0
H16A H 0.3286 0.2294 0.0909 0.195 Uiso 1 1 calc R 0
H16B H 0.3351 0.2673 0.1586 0.195 Uiso 1 1 calc R 0
H16C H 0.3891 0.3403 0.1135 0.195 Uiso 1 1 calc R 0
C17 C 0.1837(15) 0.3447(11) 0.0299(5) 0.141(6) Uani 1 1 d . 0
H17A H 0.1888 0.2848 0.0057 0.212 Uiso 1 1 calc R 0
H17B H 0.2477 0.3977 0.0235 0.212 Uiso 1 1 calc R 0
H17C H 0.1119 0.3631 0.0194 0.212 Uiso 1 1 calc R 0
C18 C 0.0708(12) 0.2147(10) 0.1124(6) 0.123(5) Uani 1 1 d . 0
H18A H 0.0797 0.1610 0.0840 0.184 Uiso 1 1 calc R 0
H18B H -0.0022 0.2324 0.1038 0.184 Uiso 1 1 calc R 0
H18C H 0.0726 0.1938 0.1515 0.184 Uiso 1 1 calc R 0
C19 C 0.7559(9) 0.7224(8) 0.4300(5) 0.093(3) Uani 1 1 d . 0
H19A H 0.8226 0.6945 0.4229 0.139 Uiso 1 1 calc R 0
H19B H 0.7520 0.7381 0.4719 0.139 Uiso 1 1 calc R 0
H19C H 0.7620 0.7822 0.4108 0.139 Uiso 1 1 calc R 0
C20 C 0.6485(8) 0.6485(6) 0.4058(4) 0.063(2) Uani 1 1 d . 0
H20 H 0.6536 0.6341 0.3630 0.076 Uiso 1 1 calc R 0
C21 C 0.6426(9) 0.5551(8) 0.4330(4) 0.087(3) Uani 1 1 d . 0
H21A H 0.7115 0.5304 0.4257 0.131 Uiso 1 1 calc R 0
H21B H 0.5756 0.5063 0.4161 0.131 Uiso 1 1 calc R 0
H21C H 0.6369 0.5676 0.4749 0.131 Uiso 1 1 calc R 0
C22 C 0.5431(7) 0.6889(6) 0.4153(3) 0.057(2) Uani 1 1 d . 0
C23 C 0.4786(7) 0.7192(6) 0.3698(3) 0.0503(19) Uani 1 1 d . 0
C24 C 0.3894(8) 0.7631(6) 0.3796(4) 0.064(2) Uani 1 1 d . 0
C25 C 0.3593(10) 0.7749(8) 0.4379(4) 0.082(3) Uani 1 1 d . 0
H25 H 0.2978 0.8053 0.4465 0.098 Uiso 1 1 calc R 0
C26 C 0.4167(10) 0.7436(8) 0.4816(4) 0.087(3) Uani 1 1 d . 0
H26 H 0.3929 0.7502 0.5200 0.104 Uiso 1 1 calc R 0
C27 C 0.5080(9) 0.7027(7) 0.4712(3) 0.072(3) Uani 1 1 d . 0
H27 H 0.5483 0.6834 0.5026 0.087 Uiso 1 1 calc R 0
C28 C 0.3770(14) 0.9116(9) 0.3355(6) 0.129(5) Uani 1 1 d . 0
H28A H 0.3376 0.9391 0.3054 0.193 Uiso 1 1 calc R 0
H28B H 0.4582 0.9221 0.3288 0.193 Uiso 1 1 calc R 0
H28C H 0.3674 0.9440 0.3738 0.193 Uiso 1 1 calc R 0
C29 C 0.3284(9) 0.8058(7) 0.3333(4) 0.074(3) Uani 1 1 d . 0
H29 H 0.3490 0.7761 0.2954 0.089 Uiso 1 1 calc R 0
C30 C 0.1999(11) 0.7792(11) 0.3315(5) 0.115(4) Uani 1 1 d . 0
H30A H 0.1682 0.8108 0.3007 0.173 Uiso 1 1 calc R 0
H30B H 0.1745 0.8016 0.3690 0.173 Uiso 1 1 calc R 0
H30C H 0.1738 0.7080 0.3237 0.173 Uiso 1 1 calc R 0
C31 C 0.4662(6) 0.6611(5) 0.2606(3) 0.0431(17) Uani 1 1 d . 0
C32 C 0.6216(7) 0.7751(6) 0.2437(4) 0.063(2) Uani 1 1 d . 0
H32 H 0.6781 0.8139 0.2235 0.075 Uiso 1 1 calc R 0
C33 C 0.6159(7) 0.7826(6) 0.2999(4) 0.064(2) Uani 1 1 d . 0
H33 H 0.6673 0.8269 0.3274 0.077 Uiso 1 1 calc R 0
C34 C 0.6146(14) 0.4688(9) 0.1058(6) 0.139(6) Uani 1 1 d . 0
H34A H 0.6599 0.4274 0.1233 0.208 Uiso 1 1 calc R 0
H34B H 0.6408 0.4818 0.0673 0.208 Uiso 1 1 calc R 0
H34C H 0.5342 0.4351 0.1019 0.208 Uiso 1 1 calc R 0
C35 C 0.7518(14) 0.6176(12) 0.1514(7) 0.158(7) Uani 1 1 d . 0
H35A H 0.7971 0.5750 0.1677 0.237 Uiso 1 1 calc R 0
H35B H 0.7607 0.6782 0.1776 0.237 Uiso 1 1 calc R 0
H35C H 0.7780 0.6332 0.1133 0.237 Uiso 1 1 calc R 0
C36 C 0.6287(10) 0.5659(8) 0.1446(5) 0.088(3) Uiso 1 1 d . 0
H36 H 0.6032 0.5511 0.1839 0.105 Uiso 1 1 calc R 0
C37 C 0.5110(7) 0.6957(6) 0.1564(3) 0.057(2) Uani 1 1 d . 0
C38 C 0.5555(8) 0.6303(7) 0.1201(3) 0.066(2) Uani 1 1 d . 0
C40 C 0.4931(10) 0.7018(9) 0.0391(4) 0.088(3) Uani 1 1 d . 0
H40 H 0.4862 0.7032 -0.0018 0.106 Uiso 1 1 calc R 0
C39 C 0.5440(9) 0.6358(8) 0.0607(4) 0.080(3) Uani 1 1 d . 0
H39 H 0.5730 0.5917 0.0349 0.096 Uiso 1 1 calc R 0
C41 C 0.4503(9) 0.7675(8) 0.0747(4) 0.074(3) Uani 1 1 d . 0
H41 H 0.4155 0.8142 0.0583 0.089 Uiso 1 1 calc R 0
C42 C 0.4578(8) 0.7661(7) 0.1353(4) 0.066(2) Uani 1 1 d . 0
C43 C 0.2948(11) 0.8499(9) 0.1568(6) 0.106(4) Uani 1 1 d . 0
H43A H 0.2722 0.8993 0.1838 0.160 Uiso 1 1 calc R 0
H43B H 0.2429 0.7863 0.1581 0.160 Uiso 1 1 calc R 0
H43C H 0.2914 0.8689 0.1173 0.160 Uiso 1 1 calc R 0
C44 C 0.4159(10) 0.8421(7) 0.1742(4) 0.078(3) Uani 1 1 d . 0
H44 H 0.4163 0.8220 0.2144 0.094 Uiso 1 1 calc R 0
C45 C 0.4888(13) 0.9404(9) 0.1768(7) 0.133(5) Uani 1 1 d . 0
H45A H 0.4581 0.9860 0.2030 0.200 Uiso 1 1 calc R 0
H45B H 0.4910 0.9619 0.1379 0.200 Uiso 1 1 calc R 0
H45C H 0.5660 0.9388 0.1914 0.200 Uiso 1 1 calc R 0
C46 C 0.9108(13) 0.9209(12) 0.1788(5) 0.222(10) Uiso 1 1 d G 0
C47 C 0.9503(12) 0.8759(10) 0.2239(9) 0.202(9) Uiso 1 1 d G 1
C48 C 0.9294(12) 0.9037(11) 0.2808(7) 0.195(8) Uiso 1 1 d G 1
C49 C 0.8690(13) 0.9766(12) 0.2927(5) 0.179(7) Uiso 1 1 d G 1
C50 C 0.8295(11) 1.0216(9) 0.2476(8) 0.196(8) Uiso 1 1 d G 1
C51 C 0.8504(12) 0.9938(11) 0.1906(6) 0.170(7) Uiso 1 1 d G 1
C52 C 0.937(5) 0.874(4) 0.121(2) 0.54(3) Uiso 1 1 d . 3
C53 C 0.1369(9) 0.9041(10) 0.5105(6) 0.186(8) Uiso 1 1 d G 0
C54 C 0.1862(13) 0.9825(11) 0.4813(5) 0.160(6) Uiso 1 1 d G 1
C55 C 0.2954(13) 1.0358(9) 0.4990(6) 0.222(10) Uiso 1 1 d G 1
C56 C 0.3553(9) 1.0107(10) 0.5457(6) 0.162(6) Uiso 1 1 d G 1
C57 C 0.3060(12) 0.9322(11) 0.5749(5) 0.183(7) Uiso 1 1 d G 1
C58 C 0.1968(13) 0.8789(8) 0.5573(6) 0.154(6) Uiso 1 1 d G 1
C59 C 0.036(3) 0.861(2) 0.4796(13) 0.281(14) Uiso 1 1 d . 3
C60 C 0.1980(14) 0.9285(13) 0.0055(6) 0.356(19) Uiso 1 1 d G 0
C61 C 0.2907(17) 0.9958(10) -0.0102(9) 0.289(14) Uiso 1 1 d G 1
C62 C 0.3669(14) 0.9648(17) -0.0471(9) 0.331(17) Uiso 1 1 d G 1
C63 C 0.3503(16) 0.866(2) -0.0683(7) 0.316(16) Uiso 1 1 d G 1
C64 C 0.2576(19) 0.7992(12) -0.0526(7) 0.241(11) Uiso 1 1 d G 1
C65 C 0.1815(13) 0.8302(11) -0.0157(7) 0.187(8) Uiso 1 1 d G 1
C66 C 0.157(2) 0.978(2) 0.0410(9) 0.37(2) Uiso 1 1 d G 3

loop_
_atom_site_aniso_label
_atom_site_aniso_U_11
_atom_site_aniso_U_22
_atom_site_aniso_U_33
_atom_site_aniso_U_23
_atom_site_aniso_U_13
_atom_site_aniso_U_12
U1 0.04355(19) 0.04565(19) 0.04507(18) 0.00767(12) 0.00732(12) 0.01220(13)
Si1 0.0604(16) 0.0918(19) 0.0497(13) 0.0180(13) 0.0188(11) 0.0172(14)
Si2 0.0482(15) 0.102(2) 0.0800(17) 0.0213(16) 0.0143(13) 0.0277(14)
Si3 0.0594(16) 0.0584(15) 0.0837(17) 0.0112(13) -0.0017(13) 0.0252(12)
Si4 0.0712(18) 0.0491(15) 0.124(2) 0.0230(15) 0.0061(17) 0.0171(13)
Si5 0.0720(18) 0.0805(18) 0.0533(14) 0.0123(12) -0.0028(12) 0.0155(14)
Si6 0.078(2) 0.092(2) 0.0678(16) -0.0170(15) -0.0024(14) 0.0216(16)
N1 0.045(4) 0.065(4) 0.057(4) 0.014(3) 0.015(3) 0.021(3)
N2 0.058(4) 0.046(4) 0.065(4) 0.006(3) 0.002(3) 0.023(3)
N3 0.050(4) 0.071(5) 0.048(4) 0.007(3) 0.010(3) 0.019(3)
N4 0.061(4) 0.047(4) 0.034(3) 0.001(3) 0.000(3) 0.011(3)
N5 0.060(4) 0.056(4) 0.038(3) -0.004(3) -0.001(3) 0.008(3)
N6 0.050(4) 0.055(4) 0.041(3) 0.005(3) 0.010(3) 0.005(3)
C1 0.097(9) 0.144(11) 0.086(7) -0.006(7) 0.034(7) 0.046(8)
C2 0.101(9) 0.138(11) 0.074(7) 0.051(7) 0.025(6) 0.017(8)
C3 0.061(6) 0.100(8) 0.056(5) 0.014(5) 0.008(4) 0.019(5)
C4 0.071(7) 0.120(10) 0.111(9) 0.016(7) 0.019(6) 0.047(7)
C5 0.057(6) 0.112(9) 0.108(8) 0.030(7) -0.005(6) 0.010(6)
C6 0.051(6) 0.149(12) 0.128(10) 0.034(9) 0.018(6) 0.017(7)
C7 0.087(8) 0.125(10) 0.125(10) 0.069(8) -0.023(7) 0.020(7)
C8 0.098(10) 0.141(13) 0.177(14) -0.047(11) -0.009(9) 0.058(9)
C9 0.055(6) 0.094(8) 0.102(7) 0.030(6) 0.019(5) 0.022(5)
C10 0.066(7) 0.074(7) 0.144(10) 0.013(7) -0.003(7) -0.011(6)
C11 0.107(10) 0.130(12) 0.195(15) 0.108(11) 0.040(10) 0.045(9)
C12 0.104(10) 0.045(6) 0.226(16) 0.010(8) 0.000(10) 0.015(6)
C13 0.077(7) 0.132(10) 0.077(7) 0.013(7) -0.019(6) 0.033(7)
C14 0.126(10) 0.090(8) 0.060(6) 0.019(5) -0.006(6) -0.005(7)
C15 0.112(9) 0.089(7) 0.066(6) 0.021(5) 0.009(6) 0.052(7)
C16 0.117(11) 0.161(14) 0.119(10) -0.015(9) -0.005(9) 0.063(10)
C17 0.220(18) 0.150(13) 0.057(7) -0.027(7) 0.021(8) 0.060(12)
C18 0.115(11) 0.106(10) 0.133(11) -0.030(8) 0.000(9) 0.014(8)
C19 0.073(7) 0.109(9) 0.085(7) -0.005(6) -0.010(6) 0.008(6)
C20 0.069(6) 0.067(6) 0.054(5) -0.003(4) -0.011(4) 0.022(5)
C21 0.102(8) 0.095(8) 0.078(7) 0.007(6) -0.008(6) 0.059(7)
C22 0.064(6) 0.062(5) 0.045(4) -0.004(4) -0.006(4) 0.019(4)
C23 0.057(5) 0.062(5) 0.034(4) -0.002(3) 0.003(3) 0.022(4)
C24 0.077(7) 0.057(5) 0.054(5) -0.009(4) 0.004(4) 0.013(5)
C25 0.103(8) 0.092(8) 0.053(6) -0.003(5) 0.015(5) 0.033(6)
C26 0.114(9) 0.105(8) 0.040(5) -0.006(5) 0.010(5) 0.029(7)
C27 0.097(8) 0.089(7) 0.037(4) 0.007(4) -0.002(5) 0.033(6)
C28 0.183(15) 0.100(10) 0.112(10) -0.001(8) -0.017(10) 0.063(10)
C29 0.108(9) 0.077(7) 0.051(5) 0.001(5) 0.016(5) 0.050(6)
C30 0.097(10) 0.176(14) 0.084(8) 0.017(8) 0.012(7) 0.051(9)
C31 0.048(5) 0.047(5) 0.036(4) 0.004(3) 0.010(3) 0.011(4)
C32 0.050(5) 0.070(6) 0.056(5) 0.004(4) 0.007(4) -0.014(5)
C33 0.055(6) 0.058(6) 0.064(6) -0.006(4) -0.008(4) -0.014(4)
C34 0.208(17) 0.077(9) 0.140(12) 0.004(8) 0.066(11) 0.041(10)
C35 0.152(15) 0.165(15) 0.158(14) -0.037(11) -0.059(12) 0.078(12)
C37 0.062(6) 0.060(5) 0.045(4) 0.008(4) 0.017(4) 0.004(4)
C38 0.082(7) 0.072(6) 0.046(5) 0.008(4) 0.018(4) 0.016(5)
C40 0.097(8) 0.128(10) 0.045(5) 0.012(6) 0.015(5) 0.034(7)
C39 0.101(8) 0.099(8) 0.052(6) 0.022(5) 0.027(5) 0.042(7)
C41 0.085(7) 0.091(7) 0.055(5) 0.023(5) 0.002(5) 0.032(6)
C42 0.078(6) 0.061(6) 0.060(5) 0.019(4) 0.003(5) 0.013(5)
C43 0.122(11) 0.081(8) 0.121(10) 0.001(7) 0.024(8) 0.036(7)
C44 0.103(8) 0.067(7) 0.070(6) 0.009(5) 0.008(6) 0.031(6)
C45 0.138(13) 0.069(8) 0.186(15) 0.009(9) 0.018(11) 0.010(8)

loop_
_atom_type_symbol
_atom_type_description
_atom_type_scat_dispersion_real
_atom_type_scat_dispersion_imag
_atom_type_scat_source
U U -9.6767 9.6646 'International Tables Vol C Tables 4.2.6.8 and 6.1.1.4'
Si Si 0.0817 0.0704 'International Tables Vol C Tables 4.2.6.8 and 6.1.1.4'
N N 0.0061 0.0033 'International Tables Vol C Tables 4.2.6.8 and 6.1.1.4'
C C 0.0033 0.0016 'International Tables Vol C Tables 4.2.6.8 and 6.1.1.4'
H H 0.0000 0.0000 'International Tables Vol C Tables 4.2.6.8 and 6.1.1.4'

loop_
_geom_angle_atom_site_label_1
_geom_angle_atom_site_label_2
_geom_angle_atom_site_label_3
_geom_angle
N4 U1 N3 104.8(2)
N4 U1 N2 114.0(2)
N3 U1 N2 104.7(2)
N4 U1 N1 115.2(2)
N3 U1 N1 111.7(2)
N2 U1 N1 106.1(2)
N4 U1 Si1 102.47(16)
N3 U1 Si1 139.52(17)
N2 U1 Si1 90.55(17)
N1 U1 Si1 28.18(16)
N4 U1 Si5 88.94(16)
N3 U1 Si5 27.68(18)
N2 U1 Si5 132.38(17)
N1 U1 Si5 99.64(16)
Si1 U1 Si5 126.11(7)
N1 Si1 C1 114.5(5)
N1 Si1 C3 107.7(4)
C1 Si1 C3 108.8(5)
N1 Si1 C2 114.7(5)
C1 Si1 C2 104.4(6)
C3 Si1 C2 106.2(5)
N1 Si1 U1 39.6(2)
C1 Si1 U1 132.7(4)
C3 Si1 U1 68.3(3)
C2 Si1 U1 122.0(4)
N1 Si2 C6 114.0(4)
N1 Si2 C5 112.1(4)
C6 Si2 C5 104.9(6)
N1 Si2 C4 114.1(4)
C6 Si2 C4 104.2(6)
C5 Si2 C4 106.6(5)
N2 Si3 C9 110.1(4)
N2 Si3 C8 116.1(5)
C9 Si3 C8 105.6(6)
N2 Si3 C7 113.0(5)
C9 Si3 C7 107.5(5)
C8 Si3 C7 103.9(7)
N2 Si4 C10 109.1(4)
N2 Si4 C12 114.9(5)
C10 Si4 C12 107.3(6)
N2 Si4 C11 114.8(5)
C10 Si4 C11 106.9(6)
C12 Si4 C11 103.2(7)
N3 Si5 C15 107.7(4)
N3 Si5 C14 113.7(5)
C15 Si5 C14 106.7(5)
N3 Si5 C13 114.0(4)
C15 Si5 C13 108.0(5)
C14 Si5 C13 106.4(5)
N3 Si5 U1 38.0(2)
C15 Si5 U1 70.1(3)
C14 Si5 U1 119.8(4)
C13 Si5 U1 132.5(4)
N3 Si6 C16 111.7(5)
N3 Si6 C18 113.0(5)
C16 Si6 C18 109.0(7)
N3 Si6 C17 115.3(5)
C16 Si6 C17 102.9(7)
C18 Si6 C17 104.2(7)
Si2 N1 Si1 115.7(4)
Si2 N1 U1 132.1(3)
Si1 N1 U1 112.2(3)
Si3 N2 Si4 117.4(4)
Si3 N2 U1 124.7(3)
Si4 N2 U1 117.8(3)
Si6 N3 Si5 116.8(4)
Si6 N3 U1 128.6(4)
Si5 N3 U1 114.3(3)
C31 N4 U1 169.5(5)
C33 N5 C31 110.4(6)
C33 N5 C23 120.6(7)
C31 N5 C23 127.5(6)
C32 N6 C31 110.5(6)
C32 N6 C37 118.5(6)
C31 N6 C37 129.6(6)
Si1 C1 H1A 109.5
Si1 C1 H1B 109.5
H1A C1 H1B 109.5
Si1 C1 H1C 109.5
H1A C1 H1C 109.5
H1B C1 H1C 109.5
Si1 C2 H2A 109.5
Si1 C2 H2B 109.5
H2A C2 H2B 109.5
Si1 C2 H2C 109.5
H2A C2 H2C 109.5
H2B C2 H2C 109.5
Si1 C3 H3A 109.5
Si1 C3 H3B 109.5
H3A C3 H3B 109.5
Si1 C3 H3C 109.5
H3A C3 H3C 109.5
H3B C3 H3C 109.5
Si2 C4 H4A 109.5
Si2 C4 H4B 109.5
H4A C4 H4B 109.5
Si2 C4 H4C 109.5
H4A C4 H4C 109.5
H4B C4 H4C 109.5
Si2 C5 H5A 109.5
Si2 C5 H5B 109.5
H5A C5 H5B 109.5
Si2 C5 H5C 109.5
H5A C5 H5C 109.5
H5B C5 H5C 109.5
Si2 C6 H6A 109.5
Si2 C6 H6B 109.5
H6A C6 H6B 109.5
Si2 C6 H6C 109.5
H6A C6 H6C 109.5
H6B C6 H6C 109.5
Si3 C7 H7A 109.5
Si3 C7 H7B 109.5
H7A C7 H7B 109.5
Si3 C7 H7C 109.5
H7A C7 H7C 109.5
H7B C7 H7C 109.5
Si3 C8 H8A 109.5
Si3 C8 H8B 109.5
H8A C8 H8B 109.5
Si3 C8 H8C 109.5
H8A C8 H8C 109.5
H8B C8 H8C 109.5
Si3 C9 H9A 109.5
Si3 C9 H9B 109.5
H9A C9 H9B 109.5
Si3 C9 H9C 109.5
H9A C9 H9C 109.5
H9B C9 H9C 109.5
Si4 C10 H10A 109.5
Si4 C10 H10B 109.5
H10A C10 H10B 109.5
Si4 C10 H10C 109.5
H10A C10 H10C 109.5
H10B C10 H10C 109.5
Si4 C11 H11A 109.5
Si4 C11 H11B 109.5
H11A C11 H11B 109.5
Si4 C11 H11C 109.5
H11A C11 H11C 109.5
H11B C11 H11C 109.5
Si4 C12 H12A 109.5
Si4 C12 H12B 109.5
H12A C12 H12B 109.5
Si4 C12 H12C 109.5
H12A C12 H12C 109.5
H12B C12 H12C 109.5
Si5 C13 H13A 109.5
Si5 C13 H13B 109.5
H13A C13 H13B 109.5
Si5 C13 H13C 109.5
H13A C13 H13C 109.5
H13B C13 H13C 109.5
Si5 C14 H14A 109.5
Si5 C14 H14B 109.5
H14A C14 H14B 109.5
Si5 C14 H14C 109.5
H14A C14 H14C 109.5
H14B C14 H14C 109.5
Si5 C15 H15A 109.5
Si5 C15 H15B 109.5
H15A C15 H15B 109.5
Si5 C15 H15C 109.5
H15A C15 H15C 109.5
H15B C15 H15C 109.5
Si6 C16 H16A 109.5
Si6 C16 H16B 109.5
H16A C16 H16B 109.5
Si6 C16 H16C 109.5
H16A C16 H16C 109.5
H16B C16 H16C 109.5
Si6 C17 H17A 109.5
Si6 C17 H17B 109.5
H17A C17 H17B 109.5
Si6 C17 H17C 109.5
H17A C17 H17C 109.5
H17B C17 H17C 109.5
Si6 C18 H18A 109.5
Si6 C18 H18B 109.5
H18A C18 H18B 109.5
Si6 C18 H18C 109.5
H18A C18 H18C 109.5
H18B C18 H18C 109.5
C20 C19 H19A 109.5
C20 C19 H19B 109.5
H19A C19 H19B 109.5
C20 C19 H19C 109.5
H19A C19 H19C 109.5
H19B C19 H19C 109.5
C21 C20 C22 111.4(8)
C21 C20 C19 109.3(8)
C22 C20 C19 111.3(8)
C21 C20 H20 108.2
C22 C20 H20 108.2
C19 C20 H20 108.2
C20 C21 H21A 109.5
C20 C21 H21B 109.5
H21A C21 H21B 109.5
C20 C21 H21C 109.5
H21A C21 H21C 109.5
H21B C21 H21C 109.5
C27 C22 C23 116.7(8)
C27 C22 C20 119.7(7)
C23 C22 C20 123.5(7)
C24 C23 C22 123.0(7)
C24 C23 N5 119.4(7)
C22 C23 N5 117.0(7)
C23 C24 C25 116.7(8)
C23 C24 C29 124.0(8)
C25 C24 C29 119.2(9)
C26 C25 C24 121.4(10)
C26 C25 H25 119.3
C24 C25 H25 119.3
C25 C26 C27 121.0(9)
C25 C26 H26 119.5
C27 C26 H26 119.5
C26 C27 C22 121.2(8)
C26 C27 H27 119.4
C22 C27 H27 119.4
C29 C28 H28A 109.5
C29 C28 H28B 109.5
H28A C28 H28B 109.5
C29 C28 H28C 109.5
H28A C28 H28C 109.5
H28B C28 H28C 109.5
C28 C29 C30 114.4(10)
C28 C29 C24 109.6(9)
C30 C29 C24 115.4(9)
C28 C29 H29 105.5
C30 C29 H29 105.5
C24 C29 H29 105.5
C29 C30 H30A 109.5
C29 C30 H30B 109.5
H30A C30 H30B 109.5
C29 C30 H30C 109.5
H30A C30 H30C 109.5
H30B C30 H30C 109.5
N4 C31 N6 131.1(6)
N4 C31 N5 127.1(6)
N6 C31 N5 101.8(6)
C33 C32 N6 109.6(7)
C33 C32 H32 125.2
N6 C32 H32 125.2
C32 C33 N5 107.8(7)
C32 C33 H33 126.1
N5 C33 H33 126.1
C36 C34 H34A 109.5
C36 C34 H34B 109.5
H34A C34 H34B 109.5
C36 C34 H34C 109.5
H34A C34 H34C 109.5
H34B C34 H34C 109.5
C36 C35 H35A 109.5
C36 C35 H35B 109.5
H35A C35 H35B 109.5
C36 C35 H35C 109.5
H35A C35 H35C 109.5
H35B C35 H35C 109.5
C35 C36 C38 110.9(10)
C35 C36 C34 109.9(12)
C38 C36 C34 110.9(10)
C35 C36 H36 108.3
C38 C36 H36 108.3
C34 C36 H36 108.3
C38 C37 C42 122.8(8)
C38 C37 N6 120.0(8)
C42 C37 N6 116.6(8)
C39 C38 C37 117.4(9)
C39 C38 C36 120.8(9)
C37 C38 C36 121.2(8)
C39 C40 C41 121.5(9)
C39 C40 H40 119.3
C41 C40 H40 119.3
C40 C39 C38 121.4(10)
C40 C39 H39 119.3
C38 C39 H39 119.3
C40 C41 C42 120.5(9)
C40 C41 H41 119.7
C42 C41 H41 119.7
C37 C42 C41 116.4(9)
C37 C42 C44 123.5(8)
C41 C42 C44 119.9(8)
C44 C43 H43A 109.5
C44 C43 H43B 109.5
H43A C43 H43B 109.5
C44 C43 H43C 109.5
H43A C43 H43C 109.5
H43B C43 H43C 109.5
C45 C44 C42 113.3(10)
C45 C44 C43 107.6(10)
C42 C44 C43 113.3(9)
C45 C44 H44 107.5
C42 C44 H44 107.5
C43 C44 H44 107.5
C44 C45 H45A 109.5
C44 C45 H45B 109.5
H45A C45 H45B 109.5
C44 C45 H45C 109.5
H45A C45 H45C 109.5
H45B C45 H45C 109.5
C47 C46 C51 120.0
C47 C46 C52 110(3)
C51 C46 C52 130(3)
C48 C47 C46 120.0
C47 C48 C49 120.0
C50 C49 C48 120.0
C49 C50 C51 120.0
C50 C51 C46 120.0
C59 C53 C54 106.0(18)
C59 C53 C58 133.6(18)
C54 C53 C58 120.0
C53 C54 C55 120.0
C56 C55 C54 120.0
C57 C56 C55 120.0
C58 C57 C56 120.0
C57 C58 C53 120.0
C66 C60 C61 102.4
C66 C60 C65 137.2
C61 C60 C65 120.0
C62 C61 C60 120.0
C62 C61 C66 155.4
C60 C61 C66 35.8
C61 C62 C63 120.0
C62 C63 C64 120.0
C63 C64 C65 120.0
C64 C65 C60 120.0
C60 C66 C61 41.8

loop_
_geom_bond_atom_site_label_1
_geom_bond_atom_site_label_2
_geom_bond_distance
U1 N4 2.137(6)
U1 N3 2.313(6)
U1 N2 2.342(6)
U1 N1 2.346(6)
U1 Si1 3.405(2)
U1 Si5 3.421(2)
Si1 N1 1.737(7)
Si1 C1 1.864(11)
Si1 C3 1.883(9)
Si1 C2 1.885(10)
Si2 N1 1.733(7)
Si2 C6 1.860(11)
Si2 C5 1.873(11)
Si2 C4 1.894(11)
Si3 N2 1.720(7)
Si3 C9 1.812(10)
Si3 C8 1.870(13)
Si3 C7 1.878(10)
Si4 N2 1.743(7)
Si4 C10 1.828(11)
Si4 C12 1.852(12)
Si4 C11 1.870(12)
Si5 N3 1.744(7)
Si5 C15 1.879(10)
Si5 C14 1.886(10)
Si5 C13 1.907(10)
Si6 N3 1.727(7)
Si6 C16 1.855(13)
Si6 C18 1.859(13)
Si6 C17 1.885(12)
N4 C31 1.310(9)
N5 C33 1.378(10)
N5 C31 1.411(9)
N5 C23 1.455(9)
N6 C32 1.362(10)
N6 C31 1.400(9)
N6 C37 1.441(10)
C1 H1A 0.9800
C1 H1B 0.9800
C1 H1C 0.9800
C2 H2A 0.9800
C2 H2B 0.9800
C2 H2C 0.9800
C3 H3A 0.9800
C3 H3B 0.9800
C3 H3C 0.9800
C4 H4A 0.9800
C4 H4B 0.9800
C4 H4C 0.9800
C5 H5A 0.9800
C5 H5B 0.9800
C5 H5C 0.9800
C6 H6A 0.9800
C6 H6B 0.9800
C6 H6C 0.9800
C7 H7A 0.9800
C7 H7B 0.9800
C7 H7C 0.9800
C8 H8A 0.9800
C8 H8B 0.9800
C8 H8C 0.9800
C9 H9A 0.9800
C9 H9B 0.9800
C9 H9C 0.9800
C10 H10A 0.9800
C10 H10B 0.9800
C10 H10C 0.9800
C11 H11A 0.9800
C11 H11B 0.9800
C11 H11C 0.9800
C12 H12A 0.9800
C12 H12B 0.9800
C12 H12C 0.9800
C13 H13A 0.9800
C13 H13B 0.9800
C13 H13C 0.9800
C14 H14A 0.9800
C14 H14B 0.9800
C14 H14C 0.9800
C15 H15A 0.9800
C15 H15B 0.9800
C15 H15C 0.9800
C16 H16A 0.9800
C16 H16B 0.9800
C16 H16C 0.9800
C17 H17A 0.9800
C17 H17B 0.9800
C17 H17C 0.9800
C18 H18A 0.9800
C18 H18B 0.9800
C18 H18C 0.9800
C19 C20 1.523(13)
C19 H19A 0.9800
C19 H19B 0.9800
C19 H19C 0.9800
C20 C21 1.501(12)
C20 C22 1.512(12)
C20 H20 1.0000
C21 H21A 0.9800
C21 H21B 0.9800
C21 H21C 0.9800
C22 C27 1.389(12)
C22 C23 1.432(10)
C23 C24 1.365(12)
C24 C25 1.419(12)
C24 C29 1.512(12)
C25 C26 1.361(14)
C25 H25 0.9500
C26 C27 1.364(14)
C26 H26 0.9500
C27 H27 0.9500
C28 C29 1.474(16)
C28 H28A 0.9800
C28 H28B 0.9800
C28 H28C 0.9800
C29 C30 1.511(15)
C29 H29 1.0000
C30 H30A 0.9800
C30 H30B 0.9800
C30 H30C 0.9800
C32 C33 1.303(11)
C32 H32 0.9500
C33 H33 0.9500
C34 C36 1.534(16)
C34 H34A 0.9800
C34 H34B 0.9800
C34 H34C 0.9800
C35 C36 1.501(18)
C35 H35A 0.9800
C35 H35B 0.9800
C35 H35C 0.9800
C36 C38 1.519(14)
C36 H36 1.0000
C37 C38 1.393(12)
C37 C42 1.400(12)
C38 C39 1.389(12)
C40 C39 1.339(14)
C40 C41 1.375(14)
C40 H40 0.9500
C39 H39 0.9500
C41 C42 1.407(12)
C41 H41 0.9500
C42 C44 1.512(13)
C43 C44 1.525(15)
C43 H43A 0.9800
C43 H43B 0.9800
C43 H43C 0.9800
C44 C45 1.466(15)
C44 H44 1.0000
C45 H45A 0.9800
C45 H45B 0.9800
C45 H45C 0.9800
C46 C47 1.3900
C46 C51 1.3900
C46 C52 1.51(6)
C47 C48 1.3900
C48 C49 1.3900
C49 C50 1.3900
C50 C51 1.3900
C53 C59 1.37(3)
C53 C54 1.3900
C53 C58 1.3900
C54 C55 1.3900
C55 C56 1.3900
C56 C57 1.3900
C57 C58 1.3900
C60 C66 1.2191
C60 C61 1.3900
C60 C65 1.3900
C61 C62 1.3900
C61 C66 2.0366
C62 C63 1.3900
C63 C64 1.3900
C64 C65 1.3900
